data_7216322
loop_
_publ_author_name
'Hu, Chunhua'
'Li, Qi'
'Englert, Ulli'

_publ_section_title
;
 Structural trends in one and two dimensional coordination polymers of
 cadmium(ii) with halide bridges and pyridine-type ligands
;
_journal_issue 94
_journal_name_full CrystEngComm
_journal_page_first 519
_journal_paper_doi 10.1039/b314522k
_journal_volume 5
_journal_year 2003
_chemical_formula_sum 'C10 H8 Br2 Cd Cl2 N2'
_chemical_formula_weight 499.30
_chemical_name_common
;catena-(bis(mu-chloro)-bis(3-bromopyridine)-cadmium(ii))
(Compound 7)
;
_chemical_name_systematic
;
catena-[bis(\m-chloro)-bis(3-bromopyridine)-cadmium(ii)] (Compound 7)
;
_space_group_IT_number 14
_symmetry_cell_setting monoclinic
_symmetry_space_group_name_Hall '-P 2ybc'
_symmetry_space_group_name_H-M 'P 1 21/c 1'
_atom_sites_solution_hydrogens geom
_atom_sites_solution_primary direct
_atom_sites_solution_secondary difmap
_audit_creation_date 30-OCT-03
_audit_creation_method SHELXTL
_audit_update_record
;
?
;
_cell_angle_alpha 90.00
_cell_angle_beta 91.377(5)
_cell_angle_gamma 90.00
_cell_formula_units_Z 2
_cell_length_a 3.8538(8)
_cell_length_b 14.404(3)
_cell_length_c 12.082(2)
_cell_measurement_reflns_used 7514
_cell_measurement_temperature 293(2)
_cell_measurement_theta_max 28.29
_cell_measurement_theta_min 2.20
_cell_volume 670.5(2)
_computing_cell_refinement 'SMART (Bruker, 2001)'
_computing_data_collection 'SMART (Bruker, 2001)'
_computing_data_reduction 'SAINT+ (Bruker, 1999)'
_computing_molecular_graphics 'PLATON (Spek, 2003)'
_computing_publication_material 'SHELXTL (Sheldrick, 1998)'
_computing_structure_refinement 'SHELXTL (Sheldrick, 1998)'
_computing_structure_solution 'SHELXTL (Sheldrick, 1998)'
_diffrn_ambient_temperature 293(2)
_diffrn_measured_fraction_theta_full 0.996
_diffrn_measured_fraction_theta_max 0.996
_diffrn_measurement_device_type 'Bruker SMART APEX CCD diffractometer'
_diffrn_measurement_method 'omega scans'
_diffrn_radiation_monochromator graphite
_diffrn_radiation_source 'fine-focus sealed tube'
_diffrn_radiation_type MoK\a
_diffrn_radiation_wavelength 0.71073
_diffrn_reflns_av_R_equivalents 0.0462
_diffrn_reflns_av_sigmaI/netI 0.0412
_diffrn_reflns_limit_h_max 5
_diffrn_reflns_limit_h_min -5
_diffrn_reflns_limit_k_max 18
_diffrn_reflns_limit_k_min -19
_diffrn_reflns_limit_l_max 15
_diffrn_reflns_limit_l_min -16
_diffrn_reflns_number 7514
_diffrn_reflns_theta_full 28.29
_diffrn_reflns_theta_max 28.29
_diffrn_reflns_theta_min 2.20
_diffrn_standards_decay_% 0
_exptl_absorpt_coefficient_mu 7.963
_exptl_absorpt_correction_T_max 1.000000
_exptl_absorpt_correction_T_min 0.832903
_exptl_absorpt_correction_type empirical
_exptl_absorpt_process_details 'SADABS (1996)'
_exptl_crystal_colour colourless
_exptl_crystal_density_diffrn 2.473
_exptl_crystal_density_method 'not measured'
_exptl_crystal_description needle
_exptl_crystal_F_000 468
_exptl_crystal_size_max 0.31
_exptl_crystal_size_mid 0.06
_exptl_crystal_size_min 0.03
_refine_diff_density_max 0.569
_refine_diff_density_min -0.495
_refine_diff_density_rms 0.111
_refine_ls_extinction_method none
_refine_ls_goodness_of_fit_ref 0.987
_refine_ls_hydrogen_treatment constr
_refine_ls_matrix_type full
_refine_ls_number_parameters 79
_refine_ls_number_reflns 1653
_refine_ls_number_restraints 0
_refine_ls_restrained_S_all 0.987
_refine_ls_R_factor_all 0.0410
_refine_ls_R_factor_gt 0.0294
_refine_ls_shift/su_max 0.000
_refine_ls_shift/su_mean 0.000
_refine_ls_structure_factor_coef Fsqd
_refine_ls_weighting_details 'calc w=1/[\s^2^(Fo^2^)+(0.0293P)^2^+0.0000P] where P=(Fo^2^+2Fc^2^)/3'
_refine_ls_weighting_scheme calc
_refine_ls_wR_factor_gt 0.0621
_refine_ls_wR_factor_ref 0.0658
_reflns_number_gt 1358
_reflns_number_total 1653
_reflns_threshold_expression >2sigma(I)
_cod_data_source_file b314522k.txt
_cod_data_source_block hc175
_cod_original_sg_symbol_H-M P21/c
_cod_database_code 7216322

loop_
_symmetry_equiv_pos_as_xyz
'x, y, z'
'-x, y+1/2, -z+1/2'
'-x, -y, -z'
'x, -y-1/2, z-1/2'

loop_
_atom_site_label
_atom_site_type_symbol
_atom_site_fract_x
_atom_site_fract_y
_atom_site_fract_z
_atom_site_U_iso_or_equiv
_atom_site_adp_type
_atom_site_occupancy
_atom_site_symmetry_multiplicity
_atom_site_calc_flag
_atom_site_refinement_flags
Cd Cd 0.0000 0.0000 0.0000 0.02804(11) Uani 1 2 d S
Cl Cl -0.5098(2) -0.03001(6) -0.14698(7) 0.0310(2) Uani 1 1 d .
Br Br 0.32593(11) 0.39977(3) 0.10584(3) 0.04316(13) Uani 1 1 d .
N N 0.0070(8) 0.1594(2) -0.0465(2) 0.0301(7) Uani 1 1 d .
C1 C 0.1369(9) 0.2230(2) 0.0244(3) 0.0306(8) Uani 1 1 d .
H1 H 0.2274 0.2026 0.0969 0.040 Uiso 1 1 calc R
C2 C 0.1470(9) 0.3159(3) -0.0015(3) 0.0312(8) Uani 1 1 d .
C3 C 0.0226(11) 0.3458(3) -0.1029(3) 0.0390(9) Uani 1 1 d .
H3 H 0.0307 0.4117 -0.1230 0.051 Uiso 1 1 calc R
C4 C -0.1129(11) 0.2814(3) -0.1752(3) 0.0411(10) Uani 1 1 d .
H4 H -0.2046 0.3006 -0.2481 0.053 Uiso 1 1 calc R
C5 C -0.1189(10) 0.1888(3) -0.1442(3) 0.0340(8) Uani 1 1 d .
H5 H -0.2194 0.1432 -0.1959 0.044 Uiso 1 1 calc R

loop_
_atom_site_aniso_label
_atom_site_aniso_U_11
_atom_site_aniso_U_22
_atom_site_aniso_U_33
_atom_site_aniso_U_23
_atom_site_aniso_U_13
_atom_site_aniso_U_12
Cd 0.0262(2) 0.0242(2) 0.0335(2) 0.00016(14) -0.00317(14) 0.00049(15)
Cl 0.0288(5) 0.0338(5) 0.0303(4) -0.0021(3) -0.0037(3) 0.0002(4)
Br 0.0416(3) 0.0327(2) 0.0549(3) -0.00866(17) -0.00387(19) -0.00281(18)
N 0.0347(17) 0.0243(15) 0.0312(15) 0.0007(12) 0.0003(12) 0.0018(13)
C1 0.035(2) 0.030(2) 0.0270(17) 0.0028(14) -0.0024(14) 0.0034(16)
C2 0.0271(19) 0.031(2) 0.036(2) -0.0032(15) 0.0047(15) -0.0008(15)
C3 0.044(2) 0.028(2) 0.044(2) 0.0073(16) 0.0064(18) 0.0069(17)
C4 0.048(2) 0.043(2) 0.032(2) 0.0088(17) 0.0023(17) 0.0068(19)
C5 0.033(2) 0.037(2) 0.0314(19) -0.0012(16) -0.0002(15) 0.0015(17)

loop_
_atom_type_symbol
_atom_type_description
_atom_type_scat_dispersion_real
_atom_type_scat_dispersion_imag
_atom_type_scat_source
C C 0.0033 0.0016 'International Tables Vol C Tables 4.2.6.8 and 6.1.1.4'
H H 0.0000 0.0000 'International Tables Vol C Tables 4.2.6.8 and 6.1.1.4'
N N 0.0061 0.0033 'International Tables Vol C Tables 4.2.6.8 and 6.1.1.4'
Cl Cl 0.1484 0.1585 'International Tables Vol C Tables 4.2.6.8 and 6.1.1.4'
Cd Cd -0.8075 1.2024 'International Tables Vol C Tables 4.2.6.8 and 6.1.1.4'
Br Br -0.2901 2.4595 'International Tables Vol C Tables 4.2.6.8 and 6.1.1.4'

loop_
_geom_angle_atom_site_label_1
_geom_angle_atom_site_label_2
_geom_angle_atom_site_label_3
_geom_angle
_geom_angle_site_symmetry_1
_geom_angle_site_symmetry_3
N Cd N 180.00(14) 3 .
N Cd Cl 90.67(8) 3 3
N Cd Cl 89.33(8) . 3
N Cd Cl 89.33(8) 3 .
N Cd Cl 90.67(8) . .
Cl Cd Cl 180.00(3) 3 .
N Cd Cl 89.24(7) 3 3_455
N Cd Cl 90.76(7) . 3_455
Cl Cd Cl 93.05(3) 3 3_455
Cl Cd Cl 86.95(3) . 3_455
N Cd Cl 90.76(7) 3 1_655
N Cd Cl 89.24(7) . 1_655
Cl Cd Cl 86.95(3) 3 1_655
Cl Cd Cl 93.05(3) . 1_655
Cl Cd Cl 180.00(4) 3_455 1_655
Cd Cl Cd 93.05(3) . 1_455
C5 N C1 118.0(3) . .
C5 N Cd 120.8(2) . .
C1 N Cd 121.1(2) . .
N C1 C2 122.0(3) . .
N C1 H1 119.0 . .
C2 C1 H1 119.0 . .
C3 C2 C1 119.9(3) . .
C3 C2 Br 121.6(3) . .
C1 C2 Br 118.5(3) . .
C4 C3 C2 118.4(4) . .
C4 C3 H3 120.8 . .
C2 C3 H3 120.8 . .
C3 C4 C5 119.2(4) . .
C3 C4 H4 120.4 . .
C5 C4 H4 120.4 . .
N C5 C4 122.4(4) . .
N C5 H5 118.8 . .
C4 C5 H5 118.8 . .

loop_
_geom_bond_atom_site_label_1
_geom_bond_atom_site_label_2
_geom_bond_distance
_geom_bond_site_symmetry_2
Cd N 2.364(3) 3
Cd N 2.364(3) .
Cd Cl 2.6518(9) 3
Cd Cl 2.6518(9) .
Cd Cl 2.6591(9) 3_455
Cd Cl 2.6591(9) 1_655
Cl Cd 2.6591(9) 1_455
Br C2 1.891(4) .
N C5 1.334(4) .
N C1 1.343(5) .
C1 C2 1.375(5) .
C1 H1 0.9800 .
C2 C3 1.374(5) .
C3 C4 1.369(6) .
C3 H3 0.9800 .
C4 C5 1.387(5) .
C4 H4 0.9800 .
C5 H5 0.9800 .
